data_7013001
loop_
_publ_author_name
'Stassen, Arno F.'
'Grunert, Matthias'
'Mills, Allison M.'
'Spek, Anthony L.'
'Haasnoot, Jaap G.'
'Reedijk, Jan'
'Linert, Wolfgang'

_publ_section_title
;
 Linkage isomers of dibromobis(1-(2-methoxyethyl)tetrazole)copper(ii)
 containing either a bromide or a unique tetrazole bridge
;
_journal_issue 18
_journal_name_full 'Dalton Transactions'
_journal_page_first 3628
_journal_paper_doi 10.1039/b303422d
_journal_year 2003
_chemical_formula_moiety 'C8 H16 Br2 Cu N8 O2'
_chemical_formula_sum 'C8 H16 Br2 Cu N8 O2'
_chemical_formula_weight 479.65
_chemical_name_systematic
; 
catena-Poly[[trans-dibromocopper(II)]-bis-\m-1-(2-methoxyethyl)tetrazole-
\k^2^N^2^:N^4^]
;
_space_group_IT_number 14
_symmetry_cell_setting monoclinic
_symmetry_space_group_name_Hall '-P 2ybc'
_symmetry_space_group_name_H-M 'P 1 21/c 1'
_atom_sites_solution_hydrogens geom
_atom_sites_solution_primary direct
_atom_sites_solution_secondary difmap
_cell_angle_alpha 90.00
_cell_angle_beta 106.293(12)
_cell_angle_gamma 90.00
_cell_formula_units_Z 2
_cell_length_a 11.116(7)
_cell_length_b 8.489(5)
_cell_length_c 9.023(5)
_cell_measurement_reflns_used 910
_cell_measurement_temperature 297(2)
_cell_measurement_theta_max 29.9
_cell_measurement_theta_min 3.4
_cell_volume 817.2(8)
_computing_cell_refinement 'SAINT (Bruker AXS, 2000)'
_computing_data_collection 'SMART (Bruker AXS, 2000)'
_computing_data_reduction 'SAINT, SADABS, XPREP (Bruker AXS, 2000)'
_computing_molecular_graphics 'SHELXTL (Bruker AXS, 2000)'
_computing_publication_material 'SHELXTL (Bruker AXS, 2000)'
_computing_structure_refinement 'SHELXL97 (Sheldrick, 1997)'
_computing_structure_solution 'SHELXS97 (Sheldrick, 1997)'
_diffrn_ambient_temperature 297(2)
_diffrn_measured_fraction_theta_full 0.972
_diffrn_measured_fraction_theta_max 0.972
_diffrn_measurement_device_type 'Bruker Smart CCD platform 3-circle'
_diffrn_measurement_method 'phi + omega scans'
_diffrn_radiation_monochromator graphite
_diffrn_radiation_source 'fine-focus sealed tube'
_diffrn_radiation_type MoK\a
_diffrn_radiation_wavelength 0.71073
_diffrn_reflns_av_R_equivalents 0.0283
_diffrn_reflns_av_sigmaI/netI 0.0343
_diffrn_reflns_limit_h_max 12
_diffrn_reflns_limit_h_min -15
_diffrn_reflns_limit_k_max 11
_diffrn_reflns_limit_k_min -8
_diffrn_reflns_limit_l_max 12
_diffrn_reflns_limit_l_min -12
_diffrn_reflns_number 5920
_diffrn_reflns_theta_full 30.00
_diffrn_reflns_theta_max 30.00
_diffrn_reflns_theta_min 1.91
_exptl_absorpt_coefficient_mu 6.242
_exptl_absorpt_correction_T_max 0.290
_exptl_absorpt_correction_T_min 0.177
_exptl_absorpt_correction_type empirical
_exptl_absorpt_process_details 'SADABS (Bruker, 2000)'
_exptl_crystal_colour green
_exptl_crystal_density_diffrn 1.949
_exptl_crystal_density_method 'not measured'
_exptl_crystal_description block
_exptl_crystal_F_000 470
_exptl_crystal_preparation 'recrystallized from methanol'
_exptl_crystal_size_max 0.40
_exptl_crystal_size_mid 0.26
_exptl_crystal_size_min 0.20
_refine_diff_density_max 0.492
_refine_diff_density_min -0.394
_refine_diff_density_rms 0.069
_refine_ls_extinction_coef 0.0095(10)
_refine_ls_extinction_expression Fc^*^=kFc[1+0.001xFc^2^\l^3^/sin(2\q)]^-1/4^
_refine_ls_extinction_method SHELXL
_refine_ls_goodness_of_fit_ref 0.798
_refine_ls_hydrogen_treatment constr
_refine_ls_matrix_type full
_refine_ls_number_parameters 98
_refine_ls_number_reflns 2317
_refine_ls_number_restraints 0
_refine_ls_restrained_S_all 0.798
_refine_ls_R_factor_all 0.0304
_refine_ls_R_factor_gt 0.0232
_refine_ls_shift/su_max 0.000
_refine_ls_shift/su_mean 0.000
_refine_ls_structure_factor_coef Fsqd
_refine_ls_weighting_details 'calc w=1/[\s^2^(Fo^2^)+(0.0521P)^2^+0.2805P] where P=(Fo^2^+2Fc^2^)/3'
_refine_ls_weighting_scheme calc
_refine_ls_wR_factor_gt 0.0635
_refine_ls_wR_factor_ref 0.0683
_reflns_number_gt 1990
_reflns_number_total 2317
_reflns_threshold_expression I>2\s(I)
_cod_data_source_file b303422d.txt
_cod_data_source_block 3_s2529_297K
_cod_original_sg_symbol_H-M 'P 21/c'
_cod_database_code 7013001

loop_
_symmetry_equiv_pos_as_xyz
'x, y, z'
'-x, y+1/2, -z+1/2'
'-x, -y, -z'
'x, -y-1/2, z-1/2'

loop_
_atom_site_label
_atom_site_type_symbol
_atom_site_fract_x
_atom_site_fract_y
_atom_site_fract_z
_atom_site_U_iso_or_equiv
_atom_site_adp_type
_atom_site_occupancy
_atom_site_symmetry_multiplicity
_atom_site_calc_flag
_atom_site_refinement_flags
_atom_site_disorder_assembly
_atom_site_disorder_group
Br1 Br -0.210514(19) 0.09209(3) -0.01560(2) 0.03523(9) Uani 1 1 d . . .
Cu1 Cu 0.0000 0.0000 0.0000 0.02660(10) Uani 1 2 d S . .
O8 O 0.4000(2) 0.1231(4) 0.5763(3) 0.0750(7) Uani 1 1 d . . .
N1 N 0.14167(16) 0.07242(19) 0.46786(18) 0.0285(3) Uani 1 1 d . . .
N2 N 0.07013(18) 0.2023(2) 0.4258(2) 0.0381(4) Uani 1 1 d . . .
N3 N 0.02075(18) 0.1946(2) 0.2789(2) 0.0367(4) Uani 1 1 d . . .
N4 N 0.05986(16) 0.06131(19) 0.22312(18) 0.0273(3) Uani 1 1 d . . .
C5 C 0.13509(19) -0.0123(2) 0.3415(2) 0.0288(4) Uani 1 1 d . . .
H5 H 0.1764 -0.1068 0.3376 0.035 Uiso 1 1 calc R . .
C6 C 0.2141(2) 0.0440(3) 0.6280(2) 0.0404(5) Uani 1 1 d . . .
H6A H 0.2427 -0.0645 0.6391 0.048 Uiso 1 1 calc R . .
H6B H 0.1609 0.0601 0.6954 0.048 Uiso 1 1 calc R . .
C7 C 0.3248(2) 0.1517(3) 0.6753(3) 0.0492(6) Uani 1 1 d . . .
H7A H 0.2973 0.2606 0.6669 0.059 Uiso 1 1 calc R . .
H7B H 0.3718 0.1313 0.7815 0.059 Uiso 1 1 calc R . .
C9 C 0.5083(3) 0.2223(8) 0.6091(6) 0.1111(19) Uani 1 1 d . . .
H9A H 0.4825 0.3306 0.5971 0.167 Uiso 1 1 calc R . .
H9B H 0.5566 0.1983 0.5389 0.167 Uiso 1 1 calc R . .
H9C H 0.5584 0.2045 0.7132 0.167 Uiso 1 1 calc R . .

loop_
_atom_site_aniso_label
_atom_site_aniso_U_11
_atom_site_aniso_U_22
_atom_site_aniso_U_33
_atom_site_aniso_U_23
_atom_site_aniso_U_13
_atom_site_aniso_U_12
Br1 0.03124(13) 0.04359(14) 0.02871(12) -0.00384(7) 0.00489(8) 0.00527(8)
Cu1 0.03013(17) 0.02995(17) 0.01685(15) -0.00204(11) 0.00186(12) 0.00417(12)
O8 0.0424(11) 0.112(2) 0.0681(15) -0.0089(13) 0.0107(10) -0.0086(12)
N1 0.0319(8) 0.0327(8) 0.0184(7) -0.0008(6) 0.0031(6) -0.0033(6)
N2 0.0437(10) 0.0385(9) 0.0285(8) -0.0098(7) 0.0039(7) 0.0051(8)
N3 0.0445(10) 0.0311(8) 0.0289(8) -0.0072(7) 0.0013(7) 0.0073(7)
N4 0.0315(8) 0.0268(7) 0.0220(7) -0.0028(6) 0.0050(6) 0.0011(6)
C5 0.0324(9) 0.0289(9) 0.0219(8) -0.0021(7) 0.0025(7) 0.0017(7)
C6 0.0494(13) 0.0469(12) 0.0193(8) 0.0025(8) 0.0007(8) -0.0050(10)
C7 0.0486(13) 0.0577(15) 0.0300(10) -0.0055(10) -0.0073(10) -0.0024(11)
C9 0.0445(18) 0.178(5) 0.097(3) 0.032(3) -0.0026(19) -0.031(2)

loop_
_atom_type_symbol
_atom_type_description
_atom_type_scat_dispersion_real
_atom_type_scat_dispersion_imag
_atom_type_scat_source
C C 0.0033 0.0016 'International Tables Vol C Tables 4.2.6.8 and 6.1.1.4'
H H 0.0000 0.0000 'International Tables Vol C Tables 4.2.6.8 and 6.1.1.4'
Br Br -0.2901 2.4595 'International Tables Vol C Tables 4.2.6.8 and 6.1.1.4'
Cu Cu 0.3201 1.2651 'International Tables Vol C Tables 4.2.6.8 and 6.1.1.4'
N N 0.0061 0.0033 'International Tables Vol C Tables 4.2.6.8 and 6.1.1.4'
O O 0.0106 0.0060 'International Tables Vol C Tables 4.2.6.8 and 6.1.1.4'

loop_
_geom_angle_atom_site_label_1
_geom_angle_atom_site_label_2
_geom_angle_atom_site_label_3
_geom_angle
_geom_angle_site_symmetry_1
_geom_angle_site_symmetry_2
_geom_angle_site_symmetry_3
_geom_angle_publ_flag
Br1 Cu1 N4 91.01(5) . . . ?
Br1 Cu1 Br1 180.00 . . 3_555 ?
Br1 Cu1 N4 88.99(5) . . 3_555 ?
Br1 Cu1 N4 88.99(5) 3_555 . . ?
N4 Cu1 N4 180.00 . . 3_555 ?
Br1 Cu1 N4 91.01(5) 3_555 . 3_555 ?
C7 O8 C9 112.5(3) . . . ?
N2 N1 C5 108.28(15) . . . ?
N2 N1 C6 121.99(17) . . . ?
C5 N1 C6 129.70(18) . . . ?
N1 N2 N3 107.19(16) . . . ?
Cu1 N2 N1 149.00(13) 2_555 . . ?
Cu1 N2 N3 103.11(12) 2_555 . . ?
N2 N3 N4 109.62(17) . . . ?
Cu1 N4 N3 122.55(13) . . . ?
Cu1 N4 C5 130.46(13) . . . ?
N3 N4 C5 106.95(15) . . . ?
N1 C5 N4 107.95(16) . . . ?
N1 C6 C7 111.20(19) . . . ?
O8 C7 C6 107.5(2) . . . ?
N1 C5 H5 126.07 . . . ?
N4 C5 H5 125.97 . . . ?
N1 C6 H6A 109.39 . . . ?
N1 C6 H6B 109.43 . . . ?
C7 C6 H6A 109.34 . . . ?
C7 C6 H6B 109.43 . . . ?
H6A C6 H6B 107.99 . . . ?
O8 C7 H7A 110.22 . . . ?
O8 C7 H7B 110.22 . . . ?
C6 C7 H7A 110.14 . . . ?
C6 C7 H7B 110.17 . . . ?
H7A C7 H7B 108.55 . . . ?
O8 C9 H9A 109.45 . . . ?
O8 C9 H9B 109.42 . . . ?
O8 C9 H9C 109.47 . . . ?
H9A C9 H9B 109.48 . . . ?
H9A C9 H9C 109.51 . . . ?
H9B C9 H9C 109.50 . . . ?

loop_
_geom_bond_atom_site_label_1
_geom_bond_atom_site_label_2
_geom_bond_distance
_geom_bond_site_symmetry_1
_geom_bond_site_symmetry_2
_geom_bond_publ_flag
Br1 Cu1 2.4335(15) . . ?
Cu1 N4 2.004(2) . . ?
O8 C7 1.405(4) . . ?
O8 C9 1.430(6) . . ?
N1 N2 1.350(3) . . ?
N1 C5 1.333(2) . . ?
N1 C6 1.463(3) . . ?
N2 N3 1.286(3) . . ?
N3 N4 1.358(3) . . ?
N4 C5 1.315(3) . . ?
C6 C7 1.496(4) . . ?
C5 H5 0.9299 . . ?
C6 H6A 0.9704 . . ?
C6 H6B 0.9696 . . ?
C7 H7A 0.9699 . . ?
C7 H7B 0.9697 . . ?
C9 H9A 0.9601 . . ?
C9 H9B 0.9601 . . ?
C9 H9C 0.9601 . . ?

loop_
_geom_torsion_atom_site_label_1
_geom_torsion_atom_site_label_2
_geom_torsion_atom_site_label_3
_geom_torsion_atom_site_label_4
_geom_torsion
_geom_torsion_site_symmetry_1
_geom_torsion_site_symmetry_2
_geom_torsion_site_symmetry_3
_geom_torsion_site_symmetry_4
_geom_torsion_publ_flag
Br1 Cu1 N4 N3 -38.66(16) . . . . ?
Br1 Cu1 N4 C5 138.55(19) . . . . ?
Br1 Cu1 N4 N3 141.34(16) 3_555 . . . ?
Br1 Cu1 N4 C5 -41.45(19) 3_555 . . . ?
C9 O8 C7 C6 178.9(3) . . . . ?
C6 N1 C5 N4 -178.7(2) . . . . ?
N2 N1 C6 C7 -72.5(3) . . . . ?
C5 N1 C6 C7 105.1(3) . . . . ?
C5 N1 N2 N3 0.8(2) . . . . ?
C5 N1 N2 Cu1 -166.6(2) . . . 2_555 ?
C6 N1 N2 N3 178.85(19) . . . . ?
C6 N1 N2 Cu1 11.4(4) . . . 2_555 ?
N2 N1 C5 N4 -0.9(2) . . . . ?
Cu1 N2 N3 N4 172.88(13) 2_555 . . . ?
N1 N2 N3 N4 -0.5(2) . . . . ?
N2 N3 N4 Cu1 177.78(14) . . . . ?
N2 N3 N4 C5 0.0(2) . . . . ?
N3 N4 C5 N1 0.5(2) . . . . ?
Cu1 N4 C5 N1 -177.01(14) . . . . ?
N1 C6 C7 O8 -59.8(3) . . . . ?
